data_4318974
loop_
_publ_author_name
'Malaichamy Sathiyendiran'
'Ramaswamy Murugavel'

_publ_section_title
;
 Di-tert-butyl Phosphate as Synthon for Metal Phosphate Materials via
 Single-Source Coordination Polymers [M(dtbp)2]n (M = Mn, Cu) and
 [Cd(dtbp)2(H2O)]n (dtbp-H = (tBuO)2P(O)OH)
;
_journal_name_full 'Inorganic Chemistry'
_journal_page_first 6404
_journal_page_last 6411
_journal_paper_doi 10.1021/ic0259787
_journal_volume 41
_journal_year 2002
_chemical_formula_sum 'C32 H72 Mn2 O16 P4'
_chemical_formula_weight 946.66
_chemical_name_systematic
;
?
;
_space_group_IT_number 14
_symmetry_cell_setting monoclinic
_symmetry_space_group_name_Hall '-P 2ybc'
_symmetry_space_group_name_H-M 'P 1 21/c 1'
_atom_sites_solution_hydrogens geom
_atom_sites_solution_primary direct
_atom_sites_solution_secondary difmap
_audit_creation_method SHELXL-97
_cell_angle_alpha 90.00
_cell_angle_beta 91.250(15)
_cell_angle_gamma 90.00
_cell_formula_units_Z 4
_cell_length_a 19.957(4)
_cell_length_b 13.4190(12)
_cell_length_c 18.083(2)
_cell_measurement_temperature 203(2)
_cell_volume 4841.5(12)
_computing_cell_refinement 'Enraf Nonius CAD4, 1989'
_computing_data_collection 'Enraf Nonius CAD4, 1989'
_computing_data_reduction 'maXus (Mackay et al., 1999)'
_computing_molecular_graphics 'maXus (Mackay et al., 1999)'
_computing_publication_material 'maXus (Mackay et al., 1999)'
_computing_structure_refinement 'SHELXL-97 (Sheldrick, 1997)'
_computing_structure_solution 'SHELXS-97 (Sheldrick, 1990)'
_diffrn_ambient_temperature 203(2)
_diffrn_measured_fraction_theta_full 0.995
_diffrn_measured_fraction_theta_max 0.995
_diffrn_radiation_monochromator graphite
_diffrn_radiation_source 'fine-focus sealed tube'
_diffrn_radiation_type MoK\a
_diffrn_radiation_wavelength 0.71073
_diffrn_reflns_av_R_equivalents 0.0778
_diffrn_reflns_av_sigmaI/netI 0.0504
_diffrn_reflns_limit_h_max 21
_diffrn_reflns_limit_h_min -21
_diffrn_reflns_limit_k_max 13
_diffrn_reflns_limit_k_min -14
_diffrn_reflns_limit_l_max 19
_diffrn_reflns_limit_l_min -19
_diffrn_reflns_number 8531
_diffrn_reflns_theta_full 22.53
_diffrn_reflns_theta_max 22.53
_diffrn_reflns_theta_min 3.58
_exptl_absorpt_coefficient_mu 0.712
_exptl_crystal_density_diffrn 1.299
_exptl_crystal_density_method 'not measured'
_exptl_crystal_F_000 2008
_exptl_crystal_size_max 0
_exptl_crystal_size_mid 0
_exptl_crystal_size_min 0
_refine_diff_density_max 0.772
_refine_diff_density_min -0.500
_refine_diff_density_rms 0.074
_refine_ls_extinction_method none
_refine_ls_goodness_of_fit_ref 1.043
_refine_ls_hydrogen_treatment mixed
_refine_ls_matrix_type full
_refine_ls_number_parameters 487
_refine_ls_number_reflns 6335
_refine_ls_number_restraints 0
_refine_ls_restrained_S_all 1.043
_refine_ls_R_factor_all 0.0673
_refine_ls_R_factor_gt 0.0517
_refine_ls_shift/su_max 0.000
_refine_ls_shift/su_mean 0.000
_refine_ls_structure_factor_coef Fsqd
_refine_ls_weighting_details 'calc w=1/[\s^2^(Fo^2^)+(0.0529P)^2^+10.4750P] where P=(Fo^2^+2Fc^2^)/3'
_refine_ls_weighting_scheme calc
_refine_ls_wR_factor_gt 0.1217
_refine_ls_wR_factor_ref 0.1344
_reflns_number_gt 5141
_reflns_number_total 6335
_reflns_threshold_expression >2sigma(I)
_cod_data_source_file ic0259787_s1_1.cif
_cod_data_source_block mur27x(Compound1)
_cod_original_cell_volume 4841.7(12)
_cod_database_code 4318974

loop_
_symmetry_equiv_pos_as_xyz
'x, y, z'
'-x, y+1/2, -z+1/2'
'-x, -y, -z'
'x, -y-1/2, z-1/2'

loop_
_atom_site_label
_atom_site_type_symbol
_atom_site_fract_x
_atom_site_fract_y
_atom_site_fract_z
_atom_site_U_iso_or_equiv
_atom_site_adp_type
_atom_site_occupancy
_atom_site_symmetry_multiplicity
_atom_site_calc_flag
_atom_site_refinement_flags
_atom_site_disorder_assembly
_atom_site_disorder_group
Mn1 Mn 0.24614(3) 0.18362(5) 0.34313(3) 0.0281(2) Uani 1 1 d . . .
Mn2 Mn 0.26897(4) 0.33545(5) 0.15847(4) 0.0313(2) Uani 1 1 d . . .
P1 P 0.13244(6) 0.21585(10) 0.21212(7) 0.0369(3) Uani 1 1 d . . .
P2 P 0.30311(6) 0.40912(9) 0.32935(6) 0.0310(3) Uani 1 1 d . . .
P3 P 0.34068(6) 0.12430(9) 0.20077(7) 0.0325(3) Uani 1 1 d . . .
P4 P 0.25568(6) 0.46330(9) -0.00565(6) 0.0271(3) Uani 1 1 d . . .
O1 O 0.17298(16) 0.2945(3) 0.17614(18) 0.0446(9) Uani 1 1 d . . .
O2 O 0.16020(16) 0.1718(3) 0.28209(18) 0.0434(9) Uani 1 1 d . . .
O3 O 0.06291(16) 0.2676(3) 0.22498(18) 0.0500(10) Uani 1 1 d . . .
O4 O 0.11923(16) 0.1240(3) 0.15973(17) 0.0430(9) Uani 1 1 d . . .
O5 O 0.30895(17) 0.4093(2) 0.24703(16) 0.0389(8) Uani 1 1 d . . .
O6 O 0.25652(15) 0.3325(2) 0.35907(17) 0.0373(8) Uani 1 1 d . . .
O7 O 0.28307(18) 0.5159(2) 0.35699(18) 0.0445(9) Uani 1 1 d . . .
O8 O 0.37551(15) 0.3976(2) 0.36227(15) 0.0325(7) Uani 1 1 d . . .
O9 O 0.32436(16) 0.1379(2) 0.28089(16) 0.0393(8) Uani 1 1 d . . .
O10 O 0.32212(17) 0.2088(2) 0.15072(17) 0.0405(8) Uani 1 1 d . . .
O11 O 0.41689(15) 0.0980(3) 0.19283(18) 0.0418(8) Uani 1 1 d . . .
O12 O 0.30511(15) 0.0306(2) 0.16613(16) 0.0342(7) Uani 1 1 d . . .
O13 O 0.26755(18) 0.4242(3) 0.06955(17) 0.0485(9) Uani 1 1 d . . .
O14 O 0.23243(16) 0.1097(2) 0.43773(17) 0.0416(8) Uani 1 1 d . . .
O15 O 0.20736(17) 0.5557(3) -0.0048(2) 0.0539(10) Uani 1 1 d . . .
O16 O 0.32068(16) 0.5125(3) -0.03684(17) 0.0420(8) Uani 1 1 d . . .
C1 C 0.1032(3) 0.1249(5) 0.0794(3) 0.0504(14) Uani 1 1 d . . .
C2 C 0.0823(4) 0.0177(5) 0.0648(4) 0.078(2) Uani 1 1 d . . .
H2A H 0.0424 0.0031 0.0916 0.080 Uiso 1 1 d R . .
H2B H 0.0737 0.0079 0.0129 0.080 Uiso 1 1 d R . .
H2C H 0.1178 -0.0257 0.0813 0.080 Uiso 1 1 d R . .
C3 C 0.1661(3) 0.1510(5) 0.0384(3) 0.0678(19) Uani 1 1 d . . .
H3A H 0.1777 0.2192 0.0482 0.080 Uiso 1 1 d R . .
H3B H 0.2022 0.1084 0.0547 0.080 Uiso 1 1 d R . .
H3C H 0.1581 0.1420 -0.0137 0.080 Uiso 1 1 d R . .
C4 C 0.0465(3) 0.1949(6) 0.0628(3) 0.072(2) Uani 1 1 d . . .
H4A H 0.0609 0.2621 0.0720 0.080 Uiso 1 1 d R . .
H4B H 0.0325 0.1883 0.0119 0.080 Uiso 1 1 d R . .
H4C H 0.0097 0.1792 0.0941 0.080 Uiso 1 1 d R . .
C5 C 0.0122(3) 0.2417(6) 0.2778(3) 0.0613(18) Uani 1 1 d . . .
C6 C 0.0014(3) 0.1287(6) 0.2760(4) 0.084(2) Uani 1 1 d . . .
H6A H 0.0413 0.0955 0.2937 0.080 Uiso 1 1 d R . .
H6B H -0.0355 0.1105 0.3064 0.080 Uiso 1 1 d R . .
H6C H -0.0081 0.1091 0.2258 0.080 Uiso 1 1 d R . .
C7 C -0.0499(3) 0.2940(6) 0.2514(4) 0.090(2) Uani 1 1 d . . .
H7A H -0.0431 0.3648 0.2536 0.080 Uiso 1 1 d R . .
H7B H -0.0595 0.2747 0.2012 0.080 Uiso 1 1 d R . .
H7C H -0.0869 0.2761 0.2817 0.080 Uiso 1 1 d R . .
C8 C 0.0341(3) 0.2762(7) 0.3529(3) 0.088(2) Uani 1 1 d . . .
H8A H 0.0396 0.3472 0.3511 0.080 Uiso 1 1 d R . .
H8B H 0.0013 0.2596 0.3890 0.080 Uiso 1 1 d R . .
H8C H 0.0761 0.2455 0.3663 0.080 Uiso 1 1 d R . .
C11 C 0.2255(3) 0.5746(4) 0.3343(3) 0.0552(15) Uani 1 1 d . . .
C12 C 0.2176(6) 0.6510(8) 0.3893(6) 0.199(7) Uani 1 1 d . . .
H12A H 0.2586 0.6882 0.3914 0.080 Uiso 1 1 d R . .
H12B H 0.1812 0.6947 0.3758 0.080 Uiso 1 1 d R . .
H12C H 0.2095 0.6221 0.4368 0.080 Uiso 1 1 d R . .
C13 C 0.2367(5) 0.6185(6) 0.2605(4) 0.117(3) Uani 1 1 d . . .
H13A H 0.2758 0.6602 0.2627 0.080 Uiso 1 1 d R . .
H13B H 0.2434 0.5657 0.2256 0.080 Uiso 1 1 d R . .
H13C H 0.1986 0.6575 0.2452 0.080 Uiso 1 1 d R . .
C14 C 0.1641(4) 0.5113(7) 0.3264(7) 0.142(4) Uani 1 1 d . . .
H14A H 0.1541 0.4814 0.3732 0.080 Uiso 1 1 d R . .
H14B H 0.1269 0.5518 0.3102 0.080 Uiso 1 1 d R . .
H14C H 0.1718 0.4600 0.2906 0.080 Uiso 1 1 d R . .
C16 C 0.4731(3) 0.3788(5) 0.4361(3) 0.0547(15) Uani 1 1 d . . .
H16A H 0.4888 0.4423 0.4192 0.080 Uiso 1 1 d R . .
H16B H 0.4921 0.3653 0.4843 0.080 Uiso 1 1 d R . .
H16C H 0.4864 0.3277 0.4023 0.080 Uiso 1 1 d R . .
C15 C 0.3977(2) 0.3797(4) 0.4400(2) 0.0377(12) Uani 1 1 d . . .
C17 C 0.3715(3) 0.2796(4) 0.4667(3) 0.0531(15) Uani 1 1 d . . .
H17A H 0.3878 0.2277 0.4353 0.080 Uiso 1 1 d R . .
H17B H 0.3872 0.2685 0.5165 0.080 Uiso 1 1 d R . .
H17C H 0.3234 0.2795 0.4651 0.080 Uiso 1 1 d R . .
C18 C 0.3736(3) 0.4640(4) 0.4885(3) 0.0509(14) Uani 1 1 d . . .
H18A H 0.3906 0.5259 0.4701 0.080 Uiso 1 1 d R . .
H18B H 0.3255 0.4655 0.4872 0.080 Uiso 1 1 d R . .
H18C H 0.3893 0.4544 0.5386 0.080 Uiso 1 1 d R . .
C21 C 0.4742(2) 0.1557(4) 0.2216(3) 0.0448(13) Uani 1 1 d . . .
C22 C 0.5305(3) 0.1297(6) 0.1746(5) 0.102(3) Uani 1 1 d . . .
H22A H 0.5388 0.0594 0.1785 0.080 Uiso 1 1 d R . .
H22B H 0.5189 0.1461 0.1243 0.080 Uiso 1 1 d R . .
H22C H 0.5701 0.1657 0.1896 0.080 Uiso 1 1 d R . .
C23 C 0.4840(4) 0.1306(7) 0.2998(4) 0.109(3) Uani 1 1 d . . .
H23A H 0.4918 0.0602 0.3043 0.080 Uiso 1 1 d R . .
H23B H 0.5221 0.1662 0.3194 0.080 Uiso 1 1 d R . .
H23C H 0.4449 0.1484 0.3268 0.080 Uiso 1 1 d R . .
C24 C 0.4613(3) 0.2688(5) 0.2152(5) 0.081(2) Uani 1 1 d . . .
H24A H 0.4544 0.2858 0.1640 0.080 Uiso 1 1 d R . .
H24B H 0.4222 0.2867 0.2423 0.080 Uiso 1 1 d R . .
H24C H 0.4994 0.3044 0.2348 0.080 Uiso 1 1 d R . .
C25 C 0.2964(3) -0.0701(4) 0.1968(3) 0.0403(12) Uani 1 1 d . . .
C26 C 0.2665(4) -0.1273(5) 0.1328(4) 0.083(2) Uani 1 1 d . . .
H26A H 0.2239 -0.0991 0.1190 0.080 Uiso 1 1 d R . .
H26B H 0.2960 -0.1236 0.0916 0.080 Uiso 1 1 d R . .
H26C H 0.2607 -0.1957 0.1468 0.080 Uiso 1 1 d R . .
C27 C 0.3617(3) -0.1132(5) 0.2208(5) 0.094(3) Uani 1 1 d . . .
H27A H 0.3795 -0.0754 0.2617 0.080 Uiso 1 1 d R . .
H27B H 0.3565 -0.1815 0.2354 0.080 Uiso 1 1 d R . .
H27C H 0.3918 -0.1094 0.1802 0.080 Uiso 1 1 d R . .
C28 C 0.2463(4) -0.0654(5) 0.2576(4) 0.083(2) Uani 1 1 d . . .
H28A H 0.2046 -0.0382 0.2393 0.080 Uiso 1 1 d R . .
H28B H 0.2388 -0.1310 0.2769 0.080 Uiso 1 1 d R . .
H28C H 0.2642 -0.0234 0.2962 0.080 Uiso 1 1 d R . .
C31 C 0.1348(2) 0.5579(4) -0.0014(3) 0.0484(14) Uani 1 1 d . . .
C32 C 0.1101(4) 0.5503(9) -0.0782(5) 0.141(4) Uani 1 1 d . . .
H32A H 0.1185 0.4857 -0.0988 0.080 Uiso 1 1 d R . .
H32B H 0.0629 0.5639 -0.0806 0.080 Uiso 1 1 d R . .
H32C H 0.1335 0.5999 -0.1058 0.080 Uiso 1 1 d R . .
C33 C 0.1195(4) 0.6582(6) 0.0278(6) 0.128(4) Uani 1 1 d . . .
H33A H 0.1343 0.6626 0.0785 0.080 Uiso 1 1 d R . .
H33B H 0.1429 0.7068 -0.0010 0.080 Uiso 1 1 d R . .
H33C H 0.0722 0.6708 0.0242 0.080 Uiso 1 1 d R . .
C34 C 0.1088(4) 0.4794(7) 0.0449(6) 0.155(5) Uani 1 1 d . . .
H34A H 0.1278 0.4895 0.0936 0.080 Uiso 1 1 d R . .
H34B H 0.0608 0.4821 0.0470 0.080 Uiso 1 1 d R . .
H34C H 0.1222 0.4155 0.0266 0.080 Uiso 1 1 d R . .
C35 C 0.3715(3) 0.5703(4) 0.0030(3) 0.0485(14) Uani 1 1 d . . .
C36 C 0.4100(4) 0.6206(6) -0.0561(4) 0.086(2) Uani 1 1 d . . .
H36A H 0.3812 0.6673 -0.0814 0.080 Uiso 1 1 d R . .
H36B H 0.4483 0.6549 -0.0357 0.080 Uiso 1 1 d R . .
H36C H 0.4245 0.5707 -0.0903 0.080 Uiso 1 1 d R . .
C37 C 0.4163(3) 0.4968(5) 0.0451(4) 0.0733(19) Uani 1 1 d . . .
H37A H 0.3914 0.4664 0.0840 0.080 Uiso 1 1 d R . .
H37B H 0.4309 0.4463 0.0114 0.080 Uiso 1 1 d R . .
H37C H 0.4547 0.5305 0.0660 0.080 Uiso 1 1 d R . .
C38 C 0.3412(3) 0.6428(5) 0.0557(4) 0.086(2) Uani 1 1 d . . .
H38A H 0.3136 0.6888 0.0282 0.080 Uiso 1 1 d R . .
H38B H 0.3142 0.6070 0.0901 0.080 Uiso 1 1 d R . .
H38C H 0.3756 0.6787 0.0823 0.080 Uiso 1 1 d R . .

loop_
_atom_site_aniso_label
_atom_site_aniso_U_11
_atom_site_aniso_U_22
_atom_site_aniso_U_33
_atom_site_aniso_U_23
_atom_site_aniso_U_13
_atom_site_aniso_U_12
Mn1 0.0297(4) 0.0361(4) 0.0185(4) 0.0023(3) 0.0007(3) -0.0020(3)
Mn2 0.0411(4) 0.0340(4) 0.0187(4) 0.0025(3) -0.0003(3) -0.0051(3)
P1 0.0307(7) 0.0549(9) 0.0249(7) 0.0063(6) -0.0028(5) -0.0060(6)
P2 0.0413(7) 0.0287(7) 0.0230(6) -0.0010(5) -0.0020(5) -0.0005(6)
P3 0.0346(7) 0.0364(7) 0.0266(7) -0.0037(5) 0.0047(5) -0.0008(6)
P4 0.0299(6) 0.0319(7) 0.0195(6) -0.0022(5) 0.0016(5) 0.0022(5)
O1 0.041(2) 0.052(2) 0.040(2) 0.0054(17) 0.0034(16) -0.0110(17)
O2 0.0373(19) 0.061(2) 0.0314(18) 0.0098(17) -0.0089(15) -0.0079(17)
O3 0.038(2) 0.079(3) 0.0330(19) 0.0101(19) 0.0017(15) 0.0038(19)
O4 0.043(2) 0.057(2) 0.0294(18) 0.0071(16) -0.0054(15) -0.0088(17)
O5 0.055(2) 0.040(2) 0.0213(17) -0.0021(15) -0.0059(15) -0.0048(16)
O6 0.0406(19) 0.0375(19) 0.0336(18) -0.0004(15) 0.0018(15) -0.0038(15)
O7 0.065(2) 0.0306(19) 0.038(2) -0.0037(16) -0.0071(17) 0.0080(17)
O8 0.0402(18) 0.0383(18) 0.0190(16) 0.0018(14) -0.0002(13) -0.0064(15)
O9 0.0409(19) 0.052(2) 0.0256(17) -0.0062(16) 0.0053(14) 0.0016(16)
O10 0.053(2) 0.0343(19) 0.0346(19) 0.0002(15) 0.0067(16) 0.0007(16)
O11 0.0329(18) 0.053(2) 0.040(2) -0.0149(17) 0.0042(15) 0.0004(16)
O12 0.0402(18) 0.0326(18) 0.0297(17) 0.0015(14) 0.0008(14) -0.0047(15)
O13 0.065(2) 0.056(2) 0.0239(18) 0.0122(17) -0.0068(16) -0.0130(19)
O14 0.046(2) 0.050(2) 0.0291(18) 0.0135(16) 0.0016(15) 0.0000(17)
O15 0.045(2) 0.050(2) 0.067(3) -0.002(2) 0.0051(18) 0.0085(18)
O16 0.043(2) 0.052(2) 0.0311(18) -0.0024(16) 0.0033(15) -0.0075(17)
C1 0.051(3) 0.074(4) 0.026(3) -0.002(3) -0.010(2) -0.007(3)
C2 0.084(5) 0.088(5) 0.062(4) -0.017(4) -0.012(4) -0.020(4)
C3 0.068(4) 0.105(5) 0.031(3) -0.007(3) 0.009(3) -0.016(4)
C4 0.071(4) 0.112(6) 0.033(3) 0.009(3) -0.018(3) 0.006(4)
C5 0.036(3) 0.111(6) 0.037(3) 0.006(3) 0.006(2) -0.009(3)
C6 0.058(4) 0.122(7) 0.071(5) 0.024(5) 0.006(3) -0.027(4)
C7 0.045(4) 0.140(7) 0.085(5) -0.006(5) 0.012(4) 0.016(4)
C8 0.064(4) 0.160(8) 0.039(4) -0.017(4) 0.011(3) -0.007(5)
C11 0.069(4) 0.044(3) 0.053(4) 0.006(3) 0.008(3) 0.018(3)
C12 0.276(15) 0.175(11) 0.142(9) -0.094(8) -0.096(10) 0.176(11)
C13 0.163(9) 0.087(6) 0.101(7) 0.039(5) 0.003(6) 0.057(6)
C14 0.073(6) 0.100(7) 0.254(13) 0.055(8) 0.026(7) 0.040(5)
C16 0.050(3) 0.068(4) 0.045(3) 0.003(3) -0.014(3) -0.004(3)
C15 0.049(3) 0.043(3) 0.021(2) 0.002(2) -0.007(2) -0.005(2)
C17 0.068(4) 0.055(4) 0.036(3) 0.010(3) -0.008(3) -0.012(3)
C18 0.065(4) 0.065(4) 0.022(3) -0.005(3) -0.004(2) -0.004(3)
C21 0.036(3) 0.059(4) 0.040(3) -0.012(3) 0.002(2) -0.007(3)
C22 0.051(4) 0.134(7) 0.121(7) -0.061(6) 0.019(4) -0.025(4)
C23 0.078(5) 0.188(10) 0.062(5) -0.007(6) -0.020(4) -0.030(6)
C24 0.052(4) 0.071(5) 0.121(6) -0.022(4) -0.006(4) -0.013(3)
C25 0.048(3) 0.031(3) 0.042(3) 0.001(2) 0.005(2) 0.000(2)
C26 0.127(6) 0.043(4) 0.080(5) 0.000(4) -0.013(4) -0.025(4)
C27 0.072(5) 0.058(4) 0.152(8) 0.041(5) -0.011(5) 0.006(4)
C28 0.111(6) 0.045(4) 0.097(5) 0.005(4) 0.053(5) -0.013(4)
C31 0.034(3) 0.058(4) 0.054(3) 0.011(3) 0.011(2) 0.013(3)
C32 0.082(6) 0.241(13) 0.100(7) -0.034(8) -0.023(5) 0.047(7)
C33 0.103(7) 0.100(7) 0.184(10) -0.012(7) 0.053(7) 0.041(5)
C34 0.059(5) 0.158(9) 0.251(13) 0.115(9) 0.070(6) 0.034(5)
C35 0.039(3) 0.053(3) 0.054(3) -0.009(3) 0.005(3) -0.014(3)
C36 0.077(5) 0.086(5) 0.097(6) 0.012(4) 0.008(4) -0.024(4)
C37 0.049(4) 0.090(5) 0.080(5) 0.004(4) -0.017(3) -0.001(4)
C38 0.065(4) 0.077(5) 0.117(6) -0.044(5) -0.001(4) -0.011(4)

loop_
_atom_type_symbol
_atom_type_description
_atom_type_scat_dispersion_real
_atom_type_scat_dispersion_imag
_atom_type_scat_source
C C 0.0033 0.0016 'International Tables Vol C Tables 4.2.6.8 and 6.1.1.4'
H H 0.0000 0.0000 'International Tables Vol C Tables 4.2.6.8 and 6.1.1.4'
O O 0.0106 0.0060 'International Tables Vol C Tables 4.2.6.8 and 6.1.1.4'
P P 0.1023 0.0942 'International Tables Vol C Tables 4.2.6.8 and 6.1.1.4'
Mn Mn 0.3368 0.7283 'International Tables Vol C Tables 4.2.6.8 and 6.1.1.4'

loop_
_geom_angle_atom_site_label_1
_geom_angle_atom_site_label_2
_geom_angle_atom_site_label_3
_geom_angle
_geom_angle_site_symmetry_1
_geom_angle_site_symmetry_3
_geom_angle_publ_flag
O14 Mn1 O2 107.28(13) . . ?
O14 Mn1 O6 112.47(14) . . ?
O2 Mn1 O6 103.72(14) . . ?
O14 Mn1 O9 116.31(14) . . ?
O2 Mn1 O9 108.97(13) . . ?
O6 Mn1 O9 107.32(13) . . ?
O13 Mn2 O10 116.45(14) . . ?
O13 Mn2 O1 106.95(14) . . ?
O10 Mn2 O1 106.50(14) . . ?
O13 Mn2 O5 109.98(14) . . ?
O10 Mn2 O5 105.58(13) . . ?
O1 Mn2 O5 111.39(14) . . ?
O1 P1 O2 117.1(2) . . ?
O1 P1 O4 112.20(19) . . ?
O2 P1 O4 104.7(2) . . ?
O1 P1 O3 104.0(2) . . ?
O2 P1 O3 111.2(2) . . ?
O4 P1 O3 107.4(2) . . ?
O6 P2 O5 114.94(19) . . ?
O6 P2 O8 111.92(18) . . ?
O5 P2 O8 106.77(18) . . ?
O6 P2 O7 110.38(19) . . ?
O5 P2 O7 109.94(19) . . ?
O8 P2 O7 102.08(18) . . ?
O10 P3 O9 115.84(19) . . ?
O10 P3 O12 105.25(18) . . ?
O9 P3 O12 112.14(19) . . ?
O10 P3 O11 110.1(2) . . ?
O9 P3 O11 110.25(18) . . ?
O12 P3 O11 102.38(18) . . ?
O13 P4 O14 116.4(2) . 4_565 ?
O13 P4 O15 111.0(2) . . ?
O14 P4 O15 110.2(2) 4_565 . ?
O13 P4 O16 111.34(19) . . ?
O14 P4 O16 106.13(18) 4_565 . ?
O15 P4 O16 100.6(2) . . ?
P1 O1 Mn2 141.9(2) . . ?
P1 O2 Mn1 136.5(2) . . ?
C5 O3 P1 128.5(4) . . ?
C1 O4 P1 127.9(3) . . ?
P2 O5 Mn2 138.2(2) . . ?
P2 O6 Mn1 133.6(2) . . ?
C11 O7 P2 127.8(3) . . ?
C15 O8 P2 129.3(3) . . ?
P3 O9 Mn1 138.9(2) . . ?
P3 O10 Mn2 136.4(2) . . ?
C21 O11 P3 126.7(3) . . ?
C25 O12 P3 129.9(3) . . ?
P4 O13 Mn2 162.5(2) . . ?
P4 O14 Mn1 150.5(2) 4_566 . ?
C31 O15 P4 129.1(3) . . ?
C35 O16 P4 128.2(3) . . ?
O4 C1 C4 110.4(5) . . ?
O4 C1 C3 108.7(4) . . ?
C4 C1 C3 112.9(5) . . ?
O4 C1 C2 102.4(5) . . ?
C4 C1 C2 110.8(5) . . ?
C3 C1 C2 111.2(5) . . ?
O3 C5 C8 109.4(5) . . ?
O3 C5 C7 105.3(5) . . ?
C8 C5 C7 111.7(6) . . ?
O3 C5 C6 108.9(5) . . ?
C8 C5 C6 111.3(6) . . ?
C7 C5 C6 110.1(6) . . ?
C12 C11 O7 106.9(5) . . ?
C12 C11 C13 111.1(7) . . ?
O7 C11 C13 109.8(5) . . ?
C12 C11 C14 111.5(8) . . ?
O7 C11 C14 111.3(5) . . ?
C13 C11 C14 106.3(7) . . ?
O8 C15 C16 103.6(4) . . ?
O8 C15 C18 109.6(4) . . ?
C16 C15 C18 111.3(4) . . ?
O8 C15 C17 110.1(4) . . ?
C16 C15 C17 111.0(5) . . ?
C18 C15 C17 111.1(4) . . ?
C23 C21 C22 114.7(6) . . ?
C23 C21 O11 107.9(5) . . ?
C22 C21 O11 105.7(4) . . ?
C23 C21 C24 108.6(6) . . ?
C22 C21 C24 108.7(6) . . ?
O11 C21 C24 111.3(4) . . ?
O12 C25 C27 111.0(4) . . ?
O12 C25 C26 103.1(4) . . ?
C27 C25 C26 111.0(6) . . ?
O12 C25 C28 108.8(4) . . ?
C27 C25 C28 113.4(6) . . ?
C26 C25 C28 109.0(5) . . ?
C34 C31 O15 112.3(5) . . ?
C34 C31 C32 112.3(8) . . ?
O15 C31 C32 105.9(5) . . ?
C34 C31 C33 112.1(7) . . ?
O15 C31 C33 104.3(5) . . ?
C32 C31 C33 109.5(7) . . ?
O16 C35 C36 104.6(5) . . ?
O16 C35 C38 112.0(4) . . ?
C36 C35 C38 112.5(6) . . ?
O16 C35 C37 107.3(4) . . ?
C36 C35 C37 110.2(5) . . ?
C38 C35 C37 110.0(6) . . ?

loop_
_geom_bond_atom_site_label_1
_geom_bond_atom_site_label_2
_geom_bond_distance
_geom_bond_site_symmetry_2
_geom_bond_publ_flag
Mn1 O14 2.002(3) . ?
Mn1 O2 2.025(3) . ?
Mn1 O6 2.028(3) . ?
Mn1 O9 2.039(3) . ?
Mn2 O13 2.001(3) . ?
Mn2 O10 2.009(3) . ?
Mn2 O1 2.025(3) . ?
Mn2 O5 2.031(3) . ?
P1 O1 1.488(3) . ?
P1 O2 1.492(3) . ?
P1 O4 1.573(4) . ?
P1 O3 1.574(4) . ?
P2 O6 1.494(3) . ?
P2 O5 1.496(3) . ?
P2 O8 1.558(3) . ?
P2 O7 1.572(3) . ?
P3 O10 1.493(3) . ?
P3 O9 1.503(3) . ?
P3 O12 1.568(3) . ?
P3 O11 1.571(3) . ?
P4 O13 1.472(3) . ?
P4 O14 1.484(3) 4_565 ?
P4 O15 1.571(4) . ?
P4 O16 1.571(3) . ?
O3 C5 1.448(6) . ?
O4 C1 1.480(6) . ?
O7 C11 1.445(6) . ?
O8 C15 1.485(5) . ?
O11 C21 1.467(6) . ?
O12 C25 1.472(6) . ?
O14 P4 1.484(3) 4_566 ?
O15 C31 1.452(6) . ?
O16 C35 1.455(6) . ?
C1 C4 1.497(8) . ?
C1 C3 1.512(8) . ?
C1 C2 1.519(8) . ?
C5 C8 1.492(8) . ?
C5 C7 1.494(8) . ?
C5 C6 1.533(10) . ?
C11 C12 1.440(9) . ?
C11 C13 1.480(9) . ?
C11 C14 1.496(10) . ?
C16 C15 1.508(7) . ?
C15 C18 1.517(7) . ?
C15 C17 1.523(7) . ?
C21 C23 1.462(8) . ?
C21 C22 1.466(8) . ?
C21 C24 1.544(8) . ?
C25 C27 1.481(8) . ?
C25 C26 1.501(8) . ?
C25 C28 1.505(8) . ?
C31 C34 1.449(9) . ?
C31 C32 1.467(9) . ?
C31 C33 1.480(9) . ?
C35 C36 1.490(8) . ?
C35 C38 1.500(8) . ?
C35 C37 1.524(8) . ?
